data_4501957
loop_
_publ_author_name
'Singh, Monika'
'Lofland, Samuel E.'
'Ramanujachary, Kandalam V.'
'Ramanan, Arunachalam'

_publ_section_title
;
 Crystallization of Anderson&#x2212;Evans Type Chromium Molybdate Solids
 Incorporated with a Metal Pyrazine Complex or Coordination Polymer
;
_journal_issue 12
_journal_name_full 'Crystal Growth &amp; Design'
_journal_page_first 5105
_journal_paper_doi 10.1021/cg100754k
_journal_volume 10
_journal_year 2010
_chemical_formula_moiety 'C8 H8 Cr Mo6 N4 Ni O26, C4 H4 N2, 2(O)'
_chemical_formula_sum 'C12 H12 Cr Mo6 N6 Ni O28'
_chemical_formula_weight 1374.61
_chemical_name_common anderson
_chemical_name_systematic
;  
?
;
_space_group_IT_number 2
_symmetry_cell_setting triclinic
_symmetry_space_group_name_Hall '-P 1'
_symmetry_space_group_name_H-M 'P -1'
_atom_sites_solution_hydrogens geom
_atom_sites_solution_primary direct
_atom_sites_solution_secondary difmap
_audit_creation_method 'SHELXTL-NT2000 ver.6.12'
_cell_angle_alpha 101.758(5)
_cell_angle_beta 98.320(6)
_cell_angle_gamma 110.541(6)
_cell_formula_units_Z 1
_cell_length_a 8.119(3)
_cell_length_b 10.480(3)
_cell_length_c 11.544(4)
_cell_measurement_reflns_used 879
_cell_measurement_temperature 293(2)
_cell_measurement_theta_max 23.26
_cell_measurement_theta_min 2.43
_cell_volume 875.1(5)
_computing_cell_refinement 'Bruker SMART'
_computing_data_collection 'Bruker SMART'
_computing_data_reduction 'Bruker SAINT'
_computing_molecular_graphics 'Bruker SHELXTL'
_computing_publication_material 'Bruker SHELXTL'
_computing_structure_refinement 'SHELXL-97 (Sheldrick, 1997)'
_computing_structure_solution 'SHELXS-97 (Sheldrick, 1990)'
_diffrn_ambient_temperature 293(2)
_diffrn_measured_fraction_theta_full 0.985
_diffrn_measured_fraction_theta_max 0.985
_diffrn_measurement_device_type 'CCD area detector'
_diffrn_measurement_method 'phi and omega scans'
_diffrn_radiation_monochromator graphite
_diffrn_radiation_source 'fine-focus sealed tube'
_diffrn_radiation_type MoK\a
_diffrn_radiation_wavelength 0.71073
_diffrn_reflns_av_R_equivalents 0.0354
_diffrn_reflns_av_sigmaI/netI 0.0821
_diffrn_reflns_limit_h_max 8
_diffrn_reflns_limit_h_min -9
_diffrn_reflns_limit_k_max 12
_diffrn_reflns_limit_k_min -12
_diffrn_reflns_limit_l_max 13
_diffrn_reflns_limit_l_min -13
_diffrn_reflns_number 4608
_diffrn_reflns_theta_full 25.00
_diffrn_reflns_theta_max 25.00
_diffrn_reflns_theta_min 1.85
_exptl_absorpt_coefficient_mu 3.008
_exptl_absorpt_correction_T_max 0.620
_exptl_absorpt_correction_T_min 0.451
_exptl_absorpt_correction_type multi-scan
_exptl_absorpt_process_details '(SADABS; Bruker, 2000)'
_exptl_crystal_colour blue
_exptl_crystal_density_diffrn 2.608
_exptl_crystal_density_method 'not measured'
_exptl_crystal_description Block
_exptl_crystal_F_000 654.0
_exptl_crystal_size_max 0.412
_exptl_crystal_size_mid 0.224
_exptl_crystal_size_min 0.160
_refine_diff_density_max 1.221
_refine_diff_density_min -1.756
_refine_diff_density_rms 0.214
_refine_ls_extinction_method none
_refine_ls_goodness_of_fit_ref 1.189
_refine_ls_hydrogen_treatment constr
_refine_ls_matrix_type full
_refine_ls_number_parameters 247
_refine_ls_number_reflns 3091
_refine_ls_number_restraints 0
_refine_ls_restrained_S_all 1.189
_refine_ls_R_factor_all 0.1114
_refine_ls_R_factor_gt 0.0848
_refine_ls_shift/su_max 0.013
_refine_ls_shift/su_mean 0.002
_refine_ls_structure_factor_coef Fsqd
_refine_ls_weighting_details 'calc w=1/[\s^2^(Fo^2^)+(0.0594P)^2^+7.5089P] where P=(Fo^2^+2Fc^2^)/3'
_refine_ls_weighting_scheme calc
_refine_ls_wR_factor_gt 0.1637
_refine_ls_wR_factor_ref 0.1760
_reflns_number_gt 2437
_reflns_number_total 3091
_reflns_threshold_expression >2sigma(I)
_cod_data_source_file cg100754k_si_002.cif
_cod_data_source_block 11
_cod_depositor_comments
;
The following automatic conversions were performed:

'_symmetry_cell_setting' value 'Triclinic' changed to 'triclinic'
according to /home/saulius/struct/CIF-dictionaries/cif_core.dic
dictionary named 'cif_core.dic' version 2.4.2 from 2011-04-26.

Automatic conversion script
Id: cif_fix_values 1715 2011-07-08 13:25:40Z adriana 
;
_cod_database_code 4501957

loop_
_symmetry_equiv_pos_as_xyz
'x, y, z'
'-x, -y, -z'

loop_
_atom_site_label
_atom_site_type_symbol
_atom_site_fract_x
_atom_site_fract_y
_atom_site_fract_z
_atom_site_U_iso_or_equiv
_atom_site_adp_type
_atom_site_occupancy
_atom_site_symmetry_multiplicity
_atom_site_calc_flag
_atom_site_refinement_flags
Cr1 Cr 0.0000 0.0000 0.0000 0.0226(7) Uani 1 2 d S
Mo1 Mo -0.07981(16) 0.26511(13) 0.16027(12) 0.0330(4) Uani 1 1 d .
Mo2 Mo 0.20379(15) 0.14882(12) 0.29335(10) 0.0243(3) Uani 1 1 d .
Mo3 Mo 0.28728(16) -0.11796(13) 0.13119(11) 0.0298(4) Uani 1 1 d .
Ni1 Ni 0.5000 0.5000 0.5000 0.0313(7) Uani 1 2 d S
O1 O 0.0696(14) 0.4324(11) 0.2283(10) 0.048(3) Uani 1 1 d .
O2 O -0.2790(15) 0.2575(12) 0.1937(10) 0.054(3) Uani 1 1 d .
O3 O -0.0202(12) 0.1692(10) 0.2773(8) 0.032(2) Uani 1 1 d .
O4 O 0.1365(11) 0.1928(9) 0.1095(7) 0.0215(19) Uani 1 1 d .
O5 O 0.3581(12) 0.3208(10) 0.3617(8) 0.035(2) Uani 1 1 d .
O6 O 0.1846(14) 0.0651(12) 0.4038(8) 0.045(3) Uani 1 1 d .
O7 O 0.3783(11) 0.0858(9) 0.2204(8) 0.025(2) Uani 1 1 d .
O8 O 0.0478(10) -0.0593(8) 0.1496(6) 0.0151(17) Uani 1 1 d .
O9 O 0.2759(14) -0.1890(12) 0.2500(10) 0.045(3) Uani 1 1 d .
O10 O 0.4901(12) -0.1038(11) 0.0993(9) 0.040(3) Uani 1 1 d .
O11 O 0.1202(13) -0.2806(10) 0.0042(9) 0.038(2) Uani 1 1 d .
O12 O 0.2114(11) -0.0388(9) -0.0338(8) 0.026(2) Uani 1 1 d .
O13 O 0.2863(13) 0.5652(11) 0.4625(9) 0.043(3) Uani 1 1 d .
N1 N 0.3662(15) 0.3922(13) 0.6165(10) 0.033(3) Uani 1 1 d .
N2 N 0.1710(16) 0.2298(14) 0.7491(11) 0.039(3) Uani 1 1 d .
N3 N 0.3865(17) 0.4024(12) 0.0465(11) 0.037(3) Uani 1 1 d .
C1 C 0.243(3) 0.417(2) 0.6611(18) 0.071(6) Uani 1 1 d .
H1 H 0.2153 0.4920 0.6459 0.085 Uiso 1 1 calc R
C2 C 0.151(3) 0.342(2) 0.7291(19) 0.076(7) Uani 1 1 d .
H2 H 0.0685 0.3709 0.7634 0.092 Uiso 1 1 calc R
C3 C 0.396(2) 0.283(2) 0.6404(15) 0.066(6) Uani 1 1 d .
H3 H 0.4874 0.2602 0.6131 0.079 Uiso 1 1 calc R
C4 C 0.296(2) 0.204(2) 0.7044(15) 0.050(5) Uani 1 1 d .
H4 H 0.3193 0.1262 0.7166 0.059 Uiso 1 1 calc R
C5 C 0.347(2) 0.507(2) 0.0195(18) 0.059(5) Uani 1 1 d .
H5 H 0.2401 0.5154 0.0329 0.070 Uiso 1 1 calc R
C6 C 0.539(3) 0.3973(19) 0.0280(17) 0.057(5) Uani 1 1 d .
H6 H 0.5721 0.3263 0.0476 0.069 Uiso 1 1 calc R
O1W O 0.258(3) 0.8145(19) 0.550(2) 0.156(9) Uani 1 1 d .

loop_
_atom_site_aniso_label
_atom_site_aniso_U_11
_atom_site_aniso_U_22
_atom_site_aniso_U_33
_atom_site_aniso_U_23
_atom_site_aniso_U_13
_atom_site_aniso_U_12
Cr1 0.0200(16) 0.0224(16) 0.0217(16) 0.0056(13) 0.0061(13) 0.0037(13)
Mo1 0.0233(7) 0.0250(7) 0.0433(8) -0.0056(6) 0.0045(6) 0.0108(6)
Mo2 0.0213(7) 0.0254(7) 0.0152(6) 0.0017(5) 0.0024(5) -0.0006(5)
Mo3 0.0199(7) 0.0368(8) 0.0382(8) 0.0198(6) 0.0062(6) 0.0126(6)
Ni1 0.0273(14) 0.0287(15) 0.0164(12) 0.0007(11) 0.0062(11) -0.0115(11)
O1 0.046(7) 0.039(7) 0.046(7) -0.007(5) 0.005(5) 0.015(5)
O2 0.048(7) 0.049(7) 0.067(8) -0.002(6) 0.010(6) 0.033(6)
O3 0.022(5) 0.039(6) 0.025(5) 0.002(4) 0.004(4) 0.004(4)
O4 0.013(4) 0.025(5) 0.025(5) 0.008(4) 0.006(4) 0.005(4)
O5 0.023(5) 0.038(6) 0.029(5) -0.002(5) 0.002(4) 0.002(4)
O6 0.039(6) 0.059(7) 0.019(5) 0.007(5) -0.002(5) 0.005(5)
O7 0.009(4) 0.029(5) 0.034(5) 0.008(4) 0.001(4) 0.007(4)
O8 0.016(4) 0.014(4) 0.010(4) 0.005(3) 0.000(3) 0.000(3)
O9 0.043(6) 0.054(7) 0.051(7) 0.030(6) 0.005(5) 0.029(6)
O10 0.019(5) 0.046(6) 0.060(7) 0.022(6) 0.004(5) 0.017(5)
O11 0.043(6) 0.030(6) 0.047(6) 0.019(5) 0.008(5) 0.020(5)
O12 0.019(5) 0.028(5) 0.031(5) 0.006(4) 0.004(4) 0.010(4)
O13 0.026(6) 0.047(7) 0.039(6) 0.004(5) 0.011(5) -0.005(5)
N1 0.024(6) 0.037(7) 0.021(6) 0.008(6) 0.009(5) -0.007(5)
N2 0.034(8) 0.040(8) 0.038(7) 0.016(6) 0.018(6) 0.002(6)
N3 0.042(8) 0.027(7) 0.031(7) 0.004(6) -0.001(6) 0.004(6)
C1 0.103(16) 0.054(12) 0.099(16) 0.049(12) 0.085(14) 0.042(12)
C2 0.101(17) 0.048(12) 0.101(16) 0.030(12) 0.080(14) 0.026(12)
C3 0.043(11) 0.14(2) 0.046(10) 0.070(13) 0.032(9) 0.043(12)
C4 0.043(10) 0.081(14) 0.049(10) 0.042(10) 0.020(9) 0.035(10)
C5 0.044(11) 0.063(13) 0.093(15) 0.046(12) 0.037(11) 0.027(10)
C6 0.073(14) 0.054(12) 0.072(13) 0.026(10) 0.028(11) 0.047(11)
O1W 0.168(19) 0.083(13) 0.19(2) -0.019(13) 0.117(17) 0.017(12)

loop_
_atom_type_symbol
_atom_type_description
_atom_type_scat_dispersion_real
_atom_type_scat_dispersion_imag
_atom_type_scat_source
C C 0.0033 0.0016 'International Tables Vol C Tables 4.2.6.8 and 6.1.1.4'
H H 0.0000 0.0000 'International Tables Vol C Tables 4.2.6.8 and 6.1.1.4'
N N 0.0061 0.0033 'International Tables Vol C Tables 4.2.6.8 and 6.1.1.4'
O O 0.0106 0.0060 'International Tables Vol C Tables 4.2.6.8 and 6.1.1.4'
Cr Cr 0.3209 0.6236 'International Tables Vol C Tables 4.2.6.8 and 6.1.1.4'
Ni Ni 0.3393 1.1124 'International Tables Vol C Tables 4.2.6.8 and 6.1.1.4'
Mo Mo -1.6832 0.6857 'International Tables Vol C Tables 4.2.6.8 and 6.1.1.4'

loop_
_geom_angle_atom_site_label_1
_geom_angle_atom_site_label_2
_geom_angle_atom_site_label_3
_geom_angle
_geom_angle_site_symmetry_1
_geom_angle_site_symmetry_3
O12 Cr1 O12 180.0(5) . 2
O12 Cr1 O4 83.3(3) . 2
O12 Cr1 O4 96.7(3) 2 2
O12 Cr1 O4 96.7(3) . .
O12 Cr1 O4 83.3(3) 2 .
O4 Cr1 O4 180.0(5) 2 .
O12 Cr1 O8 84.7(3) . .
O12 Cr1 O8 95.3(3) 2 .
O4 Cr1 O8 96.2(3) 2 .
O4 Cr1 O8 83.8(3) . .
O12 Cr1 O8 95.3(3) . 2
O12 Cr1 O8 84.7(3) 2 2
O4 Cr1 O8 83.8(3) 2 2
O4 Cr1 O8 96.2(3) . 2
O8 Cr1 O8 180.0(4) . 2
O1 Mo1 O2 105.8(5) . .
O1 Mo1 O11 97.9(5) . 2
O2 Mo1 O11 100.6(5) . 2
O1 Mo1 O3 100.5(5) . .
O2 Mo1 O3 96.1(5) . .
O11 Mo1 O3 150.6(4) 2 .
O1 Mo1 O4 92.8(4) . .
O2 Mo1 O4 159.6(4) . .
O11 Mo1 O4 84.6(4) 2 .
O3 Mo1 O4 71.9(3) . .
O1 Mo1 O12 161.3(4) . 2
O2 Mo1 O12 92.1(4) . 2
O11 Mo1 O12 73.0(4) 2 2
O3 Mo1 O12 82.4(3) . 2
O4 Mo1 O12 70.4(3) . 2
O6 Mo2 O5 106.5(5) . .
O6 Mo2 O3 98.0(5) . .
O5 Mo2 O3 102.5(4) . .
O6 Mo2 O7 99.9(4) . .
O5 Mo2 O7 94.7(4) . .
O3 Mo2 O7 150.4(4) . .
O6 Mo2 O8 90.7(4) . .
O5 Mo2 O8 159.8(4) . .
O3 Mo2 O8 85.1(3) . .
O7 Mo2 O8 71.4(3) . .
O6 Mo2 O4 159.4(4) . .
O5 Mo2 O4 93.4(4) . .
O3 Mo2 O4 71.8(3) . .
O7 Mo2 O4 83.5(3) . .
O8 Mo2 O4 71.0(3) . .
O9 Mo3 O10 105.4(5) . .
O9 Mo3 O11 99.3(5) . .
O10 Mo3 O11 102.3(5) . .
O9 Mo3 O7 99.6(5) . .
O10 Mo3 O7 93.3(4) . .
O11 Mo3 O7 151.2(4) . .
O9 Mo3 O8 93.4(4) . .
O10 Mo3 O8 157.7(4) . .
O11 Mo3 O8 86.1(3) . .
O7 Mo3 O8 71.3(3) . .
O9 Mo3 O12 162.8(4) . .
O10 Mo3 O12 91.4(4) . .
O11 Mo3 O12 72.7(3) . .
O7 Mo3 O12 83.1(3) . .
O8 Mo3 O12 71.2(3) . .
O5 Ni1 O5 180.000(1) 2_666 .
O5 Ni1 O13 88.3(4) 2_666 2_666
O5 Ni1 O13 91.7(4) . 2_666
O5 Ni1 O13 91.7(4) 2_666 .
O5 Ni1 O13 88.3(4) . .
O13 Ni1 O13 180.000(2) 2_666 .
O5 Ni1 N1 92.3(4) 2_666 .
O5 Ni1 N1 87.7(4) . .
O13 Ni1 N1 91.1(4) 2_666 .
O13 Ni1 N1 88.9(4) . .
O5 Ni1 N1 87.7(4) 2_666 2_666
O5 Ni1 N1 92.3(4) . 2_666
O13 Ni1 N1 88.9(4) 2_666 2_666
O13 Ni1 N1 91.1(4) . 2_666
N1 Ni1 N1 180.000(2) . 2_666
Mo2 O3 Mo1 118.5(5) . .
Cr1 O4 Mo1 103.9(3) . .
Cr1 O4 Mo2 102.2(3) . .
Mo1 O4 Mo2 93.0(3) . .
Mo2 O5 Ni1 156.6(6) . .
Mo2 O7 Mo3 116.2(4) . .
Cr1 O8 Mo2 103.1(3) . .
Cr1 O8 Mo3 102.8(3) . .
Mo2 O8 Mo3 96.4(3) . .
Mo3 O11 Mo1 118.8(5) . 2
Cr1 O12 Mo1 102.4(4) . 2
Cr1 O12 Mo3 101.3(4) . .
Mo1 O12 Mo3 91.8(3) 2 .
C1 N1 C3 114.6(13) . .
C1 N1 Ni1 124.3(12) . .
C3 N1 Ni1 120.9(10) . .
C4 N2 C2 113.5(14) . .
C6 N3 C5 117.0(14) . .
N1 C1 C2 123.7(18) . .
N1 C1 H1 118.1 . .
C2 C1 H1 118.1 . .
N2 C2 C1 123.0(18) . .
N2 C2 H2 118.5 . .
C1 C2 H2 118.5 . .
N1 C3 C4 120.9(16) . .
N1 C3 H3 119.5 . .
C4 C3 H3 119.5 . .
N2 C4 C3 124.1(17) . .
N2 C4 H4 118.0 . .
C3 C4 H4 118.0 . .
N3 C5 C6 120.7(15) . 2_665
N3 C5 H5 119.6 . .
C6 C5 H5 119.6 2_665 .
N3 C6 C5 122.2(15) . 2_665
N3 C6 H6 118.9 . .
C5 C6 H6 118.9 2_665 .

loop_
_geom_bond_atom_site_label_1
_geom_bond_atom_site_label_2
_geom_bond_distance
_geom_bond_site_symmetry_2
Cr1 O12 1.971(8) .
Cr1 O12 1.971(8) 2
Cr1 O4 1.972(8) 2
Cr1 O4 1.972(8) .
Cr1 O8 1.983(7) .
Cr1 O8 1.983(7) 2
Mo1 O1 1.683(10) .
Mo1 O2 1.695(11) .
Mo1 O11 1.929(9) 2
Mo1 O3 1.943(9) .
Mo1 O4 2.249(8) .
Mo1 O12 2.293(9) 2
Mo2 O6 1.684(10) .
Mo2 O5 1.729(9) .
Mo2 O3 1.892(9) .
Mo2 O7 1.982(8) .
Mo2 O8 2.257(8) .
Mo2 O4 2.293(8) .
Mo3 O9 1.688(10) .
Mo3 O10 1.702(9) .
Mo3 O11 1.918(10) .
Mo3 O7 1.986(9) .
Mo3 O8 2.260(8) .
Mo3 O12 2.315(8) .
Ni1 O5 2.032(9) 2_666
Ni1 O5 2.032(9) .
Ni1 O13 2.098(11) 2_666
Ni1 O13 2.098(11) .
Ni1 N1 2.109(10) .
Ni1 N1 2.109(10) 2_666
O11 Mo1 1.929(9) 2
O12 Mo1 2.293(9) 2
N1 C1 1.27(2) .
N1 C3 1.32(2) .
N2 C4 1.289(19) .
N2 C2 1.30(2) .
N3 C6 1.31(2) .
N3 C5 1.327(19) .
C1 C2 1.35(2) .
C1 H1 0.9300 .
C2 H2 0.9300 .
C3 C4 1.36(2) .
C3 H3 0.9300 .
C4 H4 0.9300 .
C5 C6 1.37(2) 2_665
C5 H5 0.9300 .
C6 C5 1.37(2) 2_665
C6 H6 0.9300 .

loop_
_geom_torsion_atom_site_label_1
_geom_torsion_atom_site_label_2
_geom_torsion_atom_site_label_3
_geom_torsion_atom_site_label_4
_geom_torsion
_geom_torsion_site_symmetry_1
_geom_torsion_site_symmetry_4
O6 Mo2 O3 Mo1 179.0(5) . .
O5 Mo2 O3 Mo1 70.0(6) . .
O7 Mo2 O3 Mo1 -54.0(10) . .
O8 Mo2 O3 Mo1 -91.0(5) . .
O4 Mo2 O3 Mo1 -19.4(4) . .
O1 Mo1 O3 Mo2 -69.7(6) . .
O2 Mo1 O3 Mo2 -177.1(6) . .
O11 Mo1 O3 Mo2 58.5(10) 2 .
O4 Mo1 O3 Mo2 19.8(4) . .
O12 Mo1 O3 Mo2 91.6(5) 2 .
O12 Cr1 O4 Mo1 179.0(3) . .
O12 Cr1 O4 Mo1 -1.0(3) 2 .
O8 Cr1 O4 Mo1 -97.1(4) . .
O8 Cr1 O4 Mo1 82.9(4) 2 .
O12 Cr1 O4 Mo2 -84.7(4) . .
O12 Cr1 O4 Mo2 95.3(4) 2 .
O8 Cr1 O4 Mo2 -0.8(3) . .
O8 Cr1 O4 Mo2 179.2(3) 2 .
O1 Mo1 O4 Cr1 -170.7(5) . .
O2 Mo1 O4 Cr1 33.1(14) . .
O11 Mo1 O4 Cr1 -73.0(4) 2 .
O3 Mo1 O4 Cr1 89.1(4) . .
O12 Mo1 O4 Cr1 0.9(3) 2 .
O1 Mo1 O4 Mo2 85.9(4) . .
O2 Mo1 O4 Mo2 -70.3(13) . .
O11 Mo1 O4 Mo2 -176.3(4) 2 .
O3 Mo1 O4 Mo2 -14.3(3) . .
O12 Mo1 O4 Mo2 -102.5(3) 2 .
O6 Mo2 O4 Cr1 -27.5(13) . .
O5 Mo2 O4 Cr1 167.7(4) . .
O3 Mo2 O4 Cr1 -90.3(4) . .
O7 Mo2 O4 Cr1 73.3(4) . .
O8 Mo2 O4 Cr1 0.8(3) . .
O6 Mo2 O4 Mo1 77.4(12) . .
O5 Mo2 O4 Mo1 -87.4(4) . .
O3 Mo2 O4 Mo1 14.7(3) . .
O7 Mo2 O4 Mo1 178.3(4) . .
O8 Mo2 O4 Mo1 105.7(3) . .
O6 Mo2 O5 Ni1 -25.5(15) . .
O3 Mo2 O5 Ni1 76.9(14) . .
O7 Mo2 O5 Ni1 -127.3(14) . .
O8 Mo2 O5 Ni1 -172.7(8) . .
O4 Mo2 O5 Ni1 149.0(14) . .
O13 Ni1 O5 Mo2 92.6(14) 2_666 .
O13 Ni1 O5 Mo2 -87.4(14) . .
N1 Ni1 O5 Mo2 1.5(14) . .
N1 Ni1 O5 Mo2 -178.5(14) 2_666 .
O6 Mo2 O7 Mo3 68.8(5) . .
O5 Mo2 O7 Mo3 176.4(5) . .
O3 Mo2 O7 Mo3 -57.8(9) . .
O8 Mo2 O7 Mo3 -18.6(4) . .
O4 Mo2 O7 Mo3 -90.7(4) . .
O9 Mo3 O7 Mo2 -71.7(5) . .
O10 Mo3 O7 Mo2 -177.9(5) . .
O11 Mo3 O7 Mo2 58.7(10) . .
O8 Mo3 O7 Mo2 18.6(4) . .
O12 Mo3 O7 Mo2 91.0(4) . .
O12 Cr1 O8 Mo2 98.2(4) . .
O12 Cr1 O8 Mo2 -81.8(4) 2 .
O4 Cr1 O8 Mo2 -179.2(3) 2 .
O4 Cr1 O8 Mo2 0.8(3) . .
O12 Cr1 O8 Mo3 -1.6(3) . .
O12 Cr1 O8 Mo3 178.4(3) 2 .
O4 Cr1 O8 Mo3 81.0(3) 2 .
O4 Cr1 O8 Mo3 -99.0(3) . .
O6 Mo2 O8 Cr1 169.7(4) . .
O5 Mo2 O8 Cr1 -41.6(12) . .
O3 Mo2 O8 Cr1 71.6(4) . .
O7 Mo2 O8 Cr1 -90.1(4) . .
O4 Mo2 O8 Cr1 -0.8(3) . .
O6 Mo2 O8 Mo3 -85.6(4) . .
O5 Mo2 O8 Mo3 63.2(11) . .
O3 Mo2 O8 Mo3 176.4(3) . .
O7 Mo2 O8 Mo3 14.7(3) . .
O4 Mo2 O8 Mo3 104.0(3) . .
O9 Mo3 O8 Cr1 -170.7(5) . .
O10 Mo3 O8 Cr1 41.9(12) . .
O11 Mo3 O8 Cr1 -71.6(4) . .
O7 Mo3 O8 Cr1 90.4(4) . .
O12 Mo3 O8 Cr1 1.5(3) . .
O9 Mo3 O8 Mo2 84.3(4) . .
O10 Mo3 O8 Mo2 -63.1(11) . .
O11 Mo3 O8 Mo2 -176.6(3) . .
O7 Mo3 O8 Mo2 -14.7(3) . .
O12 Mo3 O8 Mo2 -103.6(3) . .
O9 Mo3 O11 Mo1 -178.4(5) . 2
O10 Mo3 O11 Mo1 -70.3(6) . 2
O7 Mo3 O11 Mo1 51.1(11) . 2
O8 Mo3 O11 Mo1 88.8(5) . 2
O12 Mo3 O11 Mo1 17.3(5) . 2
O4 Cr1 O12 Mo1 -0.9(3) 2 2
O4 Cr1 O12 Mo1 179.1(3) . 2
O8 Cr1 O12 Mo1 96.0(4) . 2
O8 Cr1 O12 Mo1 -84.0(4) 2 2
O4 Cr1 O12 Mo3 -95.4(4) 2 .
O4 Cr1 O12 Mo3 84.6(4) . .
O8 Cr1 O12 Mo3 1.6(3) . .
O8 Cr1 O12 Mo3 -178.4(3) 2 .
O9 Mo3 O12 Cr1 26.1(17) . .
O10 Mo3 O12 Cr1 -167.2(4) . .
O11 Mo3 O12 Cr1 90.3(4) . .
O7 Mo3 O12 Cr1 -74.0(4) . .
O8 Mo3 O12 Cr1 -1.5(3) . .
O9 Mo3 O12 Mo1 -76.9(15) . 2
O10 Mo3 O12 Mo1 89.8(4) . 2
O11 Mo3 O12 Mo1 -12.7(3) . 2
O7 Mo3 O12 Mo1 -177.0(3) . 2
O8 Mo3 O12 Mo1 -104.5(3) . 2
O5 Ni1 N1 C1 72.6(15) 2_666 .
O5 Ni1 N1 C1 -107.4(15) . .
O13 Ni1 N1 C1 161.0(15) 2_666 .
O13 Ni1 N1 C1 -19.0(15) . .
O5 Ni1 N1 C3 -113.1(13) 2_666 .
O5 Ni1 N1 C3 66.9(13) . .
O13 Ni1 N1 C3 -24.7(13) 2_666 .
O13 Ni1 N1 C3 155.3(13) . .
C3 N1 C1 C2 1(3) . .
Ni1 N1 C1 C2 175.6(17) . .
C4 N2 C2 C1 4(3) . .
N1 C1 C2 N2 -5(4) . .
C1 N1 C3 C4 2(3) . .
Ni1 N1 C3 C4 -172.7(13) . .
C2 N2 C4 C3 -1(3) . .
N1 C3 C4 N2 -2(3) . .
C6 N3 C5 C6 1(3) . 2_665
C5 N3 C6 C5 -1(3) . 2_665
